data_1553231
loop_
_publ_author_name
'Jiao, Lihui'
'Zhao, Xiaowei'
'Liu, Huixin'
'Ye, Xinyi'
'Li, Yun'
'Jiang, Zhiyong'

_publ_section_title
;
 Organocatalytic asymmetric conjugate addition of
 diaryloxazolidin-2,4-diones to nitroolefins: an efficient approach to
 chiral \a-aryl-\a-hydroxy carboxylic acids
;
_journal_issue 4
_journal_name_full 'Organic Chemistry Frontiers'
_journal_page_first 470
_journal_paper_doi 10.1039/C5QO00428D
_journal_volume 3
_journal_year 2016
_chemical_absolute_configuration unk
_chemical_formula_moiety 'C23 H18 N2 O5'
_chemical_formula_sum 'C23 H18 N2 O5'
_chemical_formula_weight 402.39
_space_group_crystal_system monoclinic
_space_group_IT_number 4
_space_group_name_Hall 'P 2yb'
_space_group_name_H-M_alt 'P 1 21 1'
_atom_sites_solution_hydrogens geom
_atom_sites_solution_primary direct
_atom_sites_solution_secondary difmap
_audit_creation_date 2014-12-03
_audit_creation_method
;
Olex2 1.2
(compiled 2014.11.25 svn.r3098 for OlexSys, GUI svn.r4957)
;
_audit_update_record
;
2015-08-07 deposited with the CCDC.
2016-02-03 downloaded from the CCDC.
;
_cell_angle_alpha 90.00
_cell_angle_beta 106.486(4)
_cell_angle_gamma 90.00
_cell_formula_units_Z 2
_cell_length_a 7.6839(2)
_cell_length_b 11.0556(3)
_cell_length_c 12.4153(4)
_cell_measurement_reflns_used 3112
_cell_measurement_temperature 291(2)
_cell_measurement_theta_max 71.0350
_cell_measurement_theta_min 3.7020
_cell_volume 1011.32(5)
_computing_cell_refinement
;
CrysAlisPro, Agilent Technologies,
Version 1.171.36.32 (release 02-08-2013 CrysAlis171 .NET)
(compiled Aug  2 2013,16:46:58)
;
_computing_data_collection
;
CrysAlisPro, Agilent Technologies,
Version 1.171.36.32 (release 02-08-2013 CrysAlis171 .NET)
(compiled Aug  2 2013,16:46:58)
;
_computing_data_reduction
;
CrysAlisPro, Agilent Technologies,
Version 1.171.36.32 (release 02-08-2013 CrysAlis171 .NET)
(compiled Aug  2 2013,16:46:58)
;
_computing_molecular_graphics 'Olex2 (Dolomanov et al., 2009)'
_computing_publication_material 'Olex2 (Dolomanov et al., 2009)'
_computing_structure_refinement 'ShelXL (Sheldrick, 2008)'
_computing_structure_solution 'ShelXS (Sheldrick, 2008)'
_diffrn_ambient_temperature 291.15
_diffrn_detector_area_resol_mean 16.2312
_diffrn_measured_fraction_theta_full 1.000
_diffrn_measured_fraction_theta_max 1.000
_diffrn_measurement_details
;
#__ type_ start__ end____ width___ exp.time_
  1 omega  -74.00  -49.00   1.0000    1.0000
omega____ theta____ kappa____ phi______ frames
    -        0.0000  178.0000  150.0000 25

#__ type_ start__ end____ width___ exp.time_
  2 omega    2.00   29.00   1.0000    1.0000
omega____ theta____ kappa____ phi______ frames
    -        0.0000   77.0000  -30.0000 27

#__ type_ start__ end____ width___ exp.time_
  3 omega   30.00   68.00   1.0000    1.0000
omega____ theta____ kappa____ phi______ frames
    -        0.0000   77.0000  -30.0000 38

#__ type_ start__ end____ width___ exp.time_
  4 omega   -2.00   42.00   1.0000    1.0000
omega____ theta____ kappa____ phi______ frames
    -        0.0000  -99.0000 -150.0000 44

#__ type_ start__ end____ width___ exp.time_
  5 omega   44.00  125.00   1.0000    4.0000
omega____ theta____ kappa____ phi______ frames
    -       56.0000   57.0000  150.0000 81

#__ type_ start__ end____ width___ exp.time_
  6 omega   20.00   49.00   1.0000    4.0000
omega____ theta____ kappa____ phi______ frames
    -       56.0000  -37.0000 -180.0000 29

#__ type_ start__ end____ width___ exp.time_
  7 omega   14.00   98.00   1.0000    4.0000
omega____ theta____ kappa____ phi______ frames
    -       56.0000  -99.0000 -120.0000 84

#__ type_ start__ end____ width___ exp.time_
  8 omega  -13.00   73.00   1.0000    4.0000
omega____ theta____ kappa____ phi______ frames
    -       56.0000  -57.0000   60.0000 86

#__ type_ start__ end____ width___ exp.time_
  9 omega    0.00   61.00   1.0000    4.0000
omega____ theta____ kappa____ phi______ frames
    -       56.0000  -57.0000  -30.0000 61

#__ type_ start__ end____ width___ exp.time_
 10 omega   59.00  125.00   1.0000    4.0000
omega____ theta____ kappa____ phi______ frames
    -       56.0000   57.0000   30.0000 66

#__ type_ start__ end____ width___ exp.time_
 11 omega   90.00  126.00   1.0000    4.0000
omega____ theta____ kappa____ phi______ frames
    -       56.0000 -158.0000 -120.0000 36

#__ type_ start__ end____ width___ exp.time_
 12 omega   66.00  125.00   1.0000    4.0000
omega____ theta____ kappa____ phi______ frames
    -       56.0000   57.0000 -150.0000 59

#__ type_ start__ end____ width___ exp.time_
 13 omega   40.00  112.00   1.0000   16.0000
omega____ theta____ kappa____ phi______ frames
    -      112.0000 -111.0000  -30.0000 72

#__ type_ start__ end____ width___ exp.time_
 14 omega   45.00   75.00   1.0000   16.0000
omega____ theta____ kappa____ phi______ frames
    -      112.0000  -94.0000  -90.0000 30

#__ type_ start__ end____ width___ exp.time_
 15 omega   54.00  103.00   1.0000   16.0000
omega____ theta____ kappa____ phi______ frames
    -      112.0000  -94.0000    0.0000 49

#__ type_ start__ end____ width___ exp.time_
 16 omega   82.00  175.00   1.0000   16.0000
omega____ theta____ kappa____ phi______ frames
    -      112.0000   15.0000   30.0000 93

#__ type_ start__ end____ width___ exp.time_
 17 omega   42.00   72.00   1.0000   16.0000
omega____ theta____ kappa____ phi______ frames
    -      112.0000  -30.0000  -30.0000 30

#__ type_ start__ end____ width___ exp.time_
 18 omega   41.00  106.00   1.0000   16.0000
omega____ theta____ kappa____ phi______ frames
    -      112.0000  -94.0000   60.0000 65

#__ type_ start__ end____ width___ exp.time_
 19 omega   45.00   75.00   1.0000   16.0000
omega____ theta____ kappa____ phi______ frames
    -      112.0000  -30.0000  -60.0000 30

#__ type_ start__ end____ width___ exp.time_
 20 omega   42.00   85.00   1.0000   16.0000
omega____ theta____ kappa____ phi______ frames
    -      112.0000  -45.0000   60.0000 43

#__ type_ start__ end____ width___ exp.time_
 21 omega   53.00  103.00   1.0000   16.0000
omega____ theta____ kappa____ phi______ frames
    -      112.0000  -94.0000  150.0000 50

#__ type_ start__ end____ width___ exp.time_
 22 omega   47.00   89.00   1.0000   16.0000
omega____ theta____ kappa____ phi______ frames
    -      112.0000  -30.0000 -180.0000 42

#__ type_ start__ end____ width___ exp.time_
 23 omega   41.00   85.00   1.0000   16.0000
omega____ theta____ kappa____ phi______ frames
    -      112.0000  -30.0000    0.0000 44

#__ type_ start__ end____ width___ exp.time_
 24 omega   74.00  109.00   1.0000   16.0000
omega____ theta____ kappa____ phi______ frames
    -      112.0000 -111.0000 -120.0000 35

#__ type_ start__ end____ width___ exp.time_
 25 omega   97.00  123.00   1.0000   16.0000
omega____ theta____ kappa____ phi______ frames
    -      112.0000   61.0000 -120.0000 26

#__ type_ start__ end____ width___ exp.time_
 26 omega  139.00  166.00   1.0000   16.0000
omega____ theta____ kappa____ phi______ frames
    -      112.0000   61.0000 -120.0000 27

#__ type_ start__ end____ width___ exp.time_
 27 omega   85.00  165.00   1.0000   16.0000
omega____ theta____ kappa____ phi______ frames
    -      112.0000   30.0000  -60.0000 80

#__ type_ start__ end____ width___ exp.time_
 28 omega   43.00   89.00   1.0000   16.0000
omega____ theta____ kappa____ phi______ frames
    -      112.0000  -30.0000   90.0000 46

#__ type_ start__ end____ width___ exp.time_
 29 omega   41.00   89.00   1.0000   16.0000
omega____ theta____ kappa____ phi______ frames
    -      112.0000  -45.0000  150.0000 48

#__ type_ start__ end____ width___ exp.time_
 30 omega   71.00   96.00   1.0000   16.0000
omega____ theta____ kappa____ phi______ frames
    -      112.0000  -45.0000  -60.0000 25

#__ type_ start__ end____ width___ exp.time_
 31 omega   41.00   89.00   1.0000   16.0000
omega____ theta____ kappa____ phi______ frames
    -      112.0000  -45.0000  -90.0000 48

#__ type_ start__ end____ width___ exp.time_
 32 omega  -77.00  -32.00   1.0000    1.0000
omega____ theta____ kappa____ phi______ frames
    -        0.0000  178.0000   60.0000 45

#__ type_ start__ end____ width___ exp.time_
 33 omega  -70.00   30.00   1.0000    1.0000
omega____ theta____ kappa____ phi______ frames
    -        0.0000  -77.0000  -30.0000 100

#__ type_ start__ end____ width___ exp.time_
 34 omega   35.00  125.00   1.0000    4.0000
omega____ theta____ kappa____ phi______ frames
    -       56.0000   57.0000  -30.0000 90

#__ type_ start__ end____ width___ exp.time_
 35 omega   26.00  126.00   1.0000    4.0000
omega____ theta____ kappa____ phi______ frames
    -       56.0000   77.0000   90.0000 100
;
_diffrn_measurement_device_type 'Xcalibur, Eos, Gemini'
_diffrn_measurement_method '\w scans'
_diffrn_orient_matrix_UB_11 0.0024426000
_diffrn_orient_matrix_UB_12 0.0339856000
_diffrn_orient_matrix_UB_13 -0.1199088000
_diffrn_orient_matrix_UB_21 0.0287044000
_diffrn_orient_matrix_UB_22 0.1338334000
_diffrn_orient_matrix_UB_23 0.0352605000
_diffrn_orient_matrix_UB_31 0.2070028000
_diffrn_orient_matrix_UB_32 -0.0189959000
_diffrn_orient_matrix_UB_33 0.0334947000
_diffrn_radiation_monochromator graphite
_diffrn_radiation_type CuK\a
_diffrn_radiation_wavelength 1.54184
_diffrn_reflns_av_R_equivalents 0.0212
_diffrn_reflns_av_unetI/netI 0.0253
_diffrn_reflns_limit_h_max 9
_diffrn_reflns_limit_h_min -6
_diffrn_reflns_limit_k_max 13
_diffrn_reflns_limit_k_min -13
_diffrn_reflns_limit_l_max 14
_diffrn_reflns_limit_l_min -14
_diffrn_reflns_number 7363
_diffrn_reflns_theta_full 67.02
_diffrn_reflns_theta_max 67.02
_diffrn_reflns_theta_min 3.71
_diffrn_source 'Enhance (Cu) X-ray Source'
_exptl_absorpt_coefficient_mu 0.780
_exptl_absorpt_correction_T_max 1.00000
_exptl_absorpt_correction_T_min 0.84425
_exptl_absorpt_correction_type multi-scan
_exptl_absorpt_process_details
;
CrysAlisPro, Agilent Technologies,
Version 1.171.36.32 (release 02-08-2013 CrysAlis171 .NET)
(compiled Aug  2 2013,16:46:58)
Empirical absorption correction using spherical harmonics,
 implemented in SCALE3 ABSPACK scaling algorithm.
;
_exptl_crystal_density_diffrn 1.321
_exptl_crystal_density_method 'not measured'
_exptl_crystal_F_000 420
_exptl_crystal_size_max 0.22
_exptl_crystal_size_mid 0.18
_exptl_crystal_size_min 0.17
_refine_diff_density_max 0.137
_refine_diff_density_min -0.124
_refine_diff_density_rms 0.026
_refine_ls_abs_structure_details 'Flack H D (1983), Acta Cryst. A39, 876-881'
_refine_ls_abs_structure_Flack 0.0(3)
_refine_ls_extinction_method none
_refine_ls_goodness_of_fit_ref 1.048
_refine_ls_hydrogen_treatment constr
_refine_ls_matrix_type full
_refine_ls_number_parameters 271
_refine_ls_number_reflns 3596
_refine_ls_number_restraints 25
_refine_ls_restrained_S_all 1.132
_refine_ls_R_factor_all 0.0443
_refine_ls_R_factor_gt 0.0395
_refine_ls_shift/su_max 0.000
_refine_ls_shift/su_mean 0.000
_refine_ls_structure_factor_coef Fsqd
_refine_ls_weighting_details 'calc w=1/[\s^2^(Fo^2^)+(0.0563P)^2^+0.0959P] where P=(Fo^2^+2Fc^2^)/3'
_refine_ls_weighting_scheme calc
_refine_ls_wR_factor_gt 0.1050
_refine_ls_wR_factor_ref 0.1091
_reflns_number_gt 3205
_reflns_number_total 3596
_reflns_threshold_expression >2sigma(I)
_cod_data_source_file c5qo00428d2.cif
_cod_data_source_block lee11067
_cod_original_cell_volume 1011.33(5)
_cod_database_code 1553231
_chemical_oxdiff_formula C20H20N4O4
_reflns_odcompleteness_completeness 100.00
_reflns_odcompleteness_iscentric 1
_reflns_odcompleteness_theta 66.97
_olex2_refinement_description
;
1. Fixed Uiso
 At 1.2 times of:
  All C(H) groups, All C(H,H) groups
2. Uiso/Uaniso restraints and constraints
Uanis(C23) \\sim Ueq, Uanis(C22) \\sim Ueq, Uanis(C21) \\sim Ueq, Uanis(C20)
\\sim Ueq: with sigma of 0.01 and sigma for terminal atoms of 0.02
3.a Ternary CH refined with riding coordinates:
 C10(H10)
3.b Secondary CH2 refined with riding coordinates:
 C11(H11A,H11B)
3.c Aromatic/amide H refined with riding coordinates:
 C5(H5), C6(H6), C7(H7), C8(H8), C9(H9), C13(H13), C14(H14), C15(H15),
 C16(H16), C17(H17), C19(H19), C20(H20), C21(H21), C22(H22), C23(H23)
;
_olex2_submission_special_instructions 'No special instructions were received'

loop_
_space_group_symop_id
_space_group_symop_operation_xyz
1 'x, y, z'
2 '-x, y+1/2, -z'

loop_
_atom_site_label
_atom_site_type_symbol
_atom_site_fract_x
_atom_site_fract_y
_atom_site_fract_z
_atom_site_U_iso_or_equiv
_atom_site_adp_type
_atom_site_occupancy
_atom_site_calc_flag
_atom_site_disorder_assembly
_atom_site_disorder_group
_atom_site_refinement_flags_posn
_atom_site_refinement_flags_adp
O1 O 0.5688(2) 0.18853(19) 0.63091(19) 0.0783(5) Uani 1 d . . . .
O2 O 1.0368(2) 0.45550(15) 0.73068(16) 0.0666(4) Uani 1 d . . . .
O3 O 0.8488(2) 0.18176(14) 0.61183(14) 0.0582(4) Uani 1 d . . . .
N1 N 0.7714(3) 0.34676(17) 0.68939(18) 0.0582(5) Uani 1 d . . . .
N2 N 1.3753(4) 0.0149(3) 0.7652(4) 0.0978(9) Uani 1 d . . . .
C1 C 0.7125(3) 0.2344(2) 0.6434(2) 0.0596(5) Uani 1 d . . . .
C2 C 0.9489(3) 0.3678(2) 0.6935(2) 0.0536(5) Uani 1 d . . . .
C3 C 1.0102(3) 0.25569(19) 0.6421(2) 0.0525(5) Uani 1 d A . . .
C4 C 1.0681(3) 0.2851(2) 0.5379(2) 0.0556(5) Uani 1 d . . . .
C5 C 1.2048(3) 0.3702(2) 0.5440(2) 0.0629(6) Uani 1 d . . . .
H5 H 1.2542 0.4126 0.6104 0.076 Uiso 1 calc . . R .
C6 C 1.2667(4) 0.3915(3) 0.4518(3) 0.0750(7) Uani 1 d . . . .
H6 H 1.3574 0.4485 0.4561 0.090 Uiso 1 calc . . R .
C7 C 1.1951(5) 0.3290(3) 0.3541(3) 0.0857(9) Uani 1 d . . . .
H7 H 1.2381 0.3430 0.2923 0.103 Uiso 1 calc . . R .
C8 C 1.0614(6) 0.2468(3) 0.3474(3) 0.0906(10) Uani 1 d . . . .
H8 H 1.0133 0.2050 0.2805 0.109 Uiso 1 calc . . R .
C9 C 0.9951(4) 0.2239(3) 0.4380(2) 0.0765(7) Uani 1 d . . . .
H9 H 0.9024 0.1680 0.4318 0.092 Uiso 1 calc . . R .
C10 C 1.1606(3) 0.1904(2) 0.7347(2) 0.0566(5) Uani 1 d . . . .
H10 H 1.2661 0.2443 0.7557 0.068 Uiso 1 calc A . R .
C11 C 1.2178(4) 0.0764(2) 0.6845(2) 0.0699(7) Uani 1 d A . . .
H11A H 1.1161 0.0208 0.6636 0.084 Uiso 1 calc . . R .
H11B H 1.2505 0.0975 0.6170 0.084 Uiso 1 calc . . R .
C12 C 1.1014(3) 0.1680(2) 0.8392(2) 0.0595(5) Uani 1 d A . . .
C13 C 0.9819(4) 0.0766(3) 0.8452(3) 0.0774(7) Uani 1 d . . . .
H13 H 0.9372 0.0258 0.7838 0.093 Uiso 1 calc A . R .
C14 C 0.9276(5) 0.0595(3) 0.9419(3) 0.0913(9) Uani 1 d A . . .
H14 H 0.8460 -0.0020 0.9439 0.110 Uiso 1 calc . . R .
C15 C 0.9914(6) 0.1303(4) 1.0320(3) 0.0981(11) Uani 1 d . . . .
H15 H 0.9561 0.1176 1.0968 0.118 Uiso 1 calc A . R .
C16 C 1.1076(7) 0.2204(4) 1.0275(3) 0.1075(13) Uani 1 d A . . .
H16 H 1.1512 0.2703 1.0896 0.129 Uiso 1 calc . . R .
C17 C 1.1633(5) 0.2401(3) 0.9318(2) 0.0875(9) Uani 1 d . . . .
H17 H 1.2434 0.3029 0.9306 0.105 Uiso 1 calc A . R .
C18 C 0.6654(3) 0.4249(2) 0.7389(3) 0.0707(7) Uani 1 d . . . .
C19 C 0.6329(5) 0.3915(3) 0.8382(3) 0.0953(11) Uani 1 d . . . .
H19 H 0.6755 0.3182 0.8723 0.114 Uiso 1 calc . . R .
C20 C 0.5348(6) 0.4703(5) 0.8864(5) 0.1296(18) Uani 1 d . . . U
H20 H 0.5123 0.4505 0.9540 0.156 Uiso 1 calc . . R .
C21 C 0.4715(6) 0.5770(5) 0.8336(6) 0.147(2) Uani 1 d . . . U
H21 H 0.4033 0.6283 0.8650 0.177 Uiso 1 calc . . R .
C22 C 0.5061(5) 0.6088(4) 0.7374(6) 0.1261(17) Uani 1 d . . . U
H22 H 0.4631 0.6823 0.7037 0.151 Uiso 1 calc . . R .
C23 C 0.6051(4) 0.5333(3) 0.6881(4) 0.0890(9) Uani 1 d . . . U
H23 H 0.6303 0.5556 0.6218 0.107 Uiso 1 calc . . R .
O4 O 1.4689(4) 0.0710(4) 0.8443(3) 0.1191(10) Uani 1 d A 1 . .
O5 O 1.4052(6) -0.0855(3) 0.7421(5) 0.196(2) Uani 1 d A 1 . .

loop_
_atom_site_aniso_label
_atom_site_aniso_U_11
_atom_site_aniso_U_22
_atom_site_aniso_U_33
_atom_site_aniso_U_23
_atom_site_aniso_U_13
_atom_site_aniso_U_12
O1 0.0539(9) 0.0648(10) 0.1185(15) -0.0153(10) 0.0281(9) -0.0125(8)
O2 0.0613(9) 0.0502(8) 0.0917(12) -0.0174(8) 0.0270(8) -0.0102(8)
O3 0.0538(8) 0.0444(7) 0.0783(10) -0.0083(7) 0.0218(7) -0.0040(7)
N1 0.0503(9) 0.0492(10) 0.0764(12) -0.0047(9) 0.0203(9) -0.0016(8)
N2 0.0768(18) 0.0783(18) 0.147(3) 0.0257(18) 0.0451(19) 0.0237(14)
C1 0.0563(13) 0.0482(11) 0.0721(14) -0.0021(11) 0.0147(10) -0.0034(10)
C2 0.0537(11) 0.0463(11) 0.0616(12) -0.0006(9) 0.0179(10) 0.0010(10)
C3 0.0501(11) 0.0431(11) 0.0653(12) -0.0031(9) 0.0179(9) -0.0035(8)
C4 0.0591(12) 0.0445(10) 0.0633(13) 0.0000(9) 0.0176(10) 0.0064(9)
C5 0.0650(13) 0.0548(12) 0.0721(14) 0.0048(11) 0.0244(12) 0.0012(11)
C6 0.0791(17) 0.0663(15) 0.0881(19) 0.0172(14) 0.0376(15) 0.0066(13)
C7 0.121(3) 0.0747(18) 0.0749(19) 0.0155(15) 0.0500(18) 0.0221(18)
C8 0.128(3) 0.084(2) 0.0625(15) -0.0100(15) 0.0314(17) 0.000(2)
C9 0.0955(19) 0.0657(15) 0.0692(15) -0.0102(13) 0.0250(14) -0.0053(14)
C10 0.0530(11) 0.0492(11) 0.0686(13) 0.0018(10) 0.0187(10) -0.0011(10)
C11 0.0730(15) 0.0579(14) 0.0884(18) 0.0099(13) 0.0383(14) 0.0130(12)
C12 0.0593(12) 0.0538(12) 0.0664(14) 0.0056(11) 0.0197(10) 0.0062(10)
C13 0.097(2) 0.0622(15) 0.0790(17) 0.0016(13) 0.0352(15) -0.0093(14)
C14 0.112(2) 0.082(2) 0.094(2) 0.0154(18) 0.052(2) -0.0025(19)
C15 0.139(3) 0.090(2) 0.077(2) 0.0164(18) 0.049(2) 0.016(2)
C16 0.159(4) 0.099(3) 0.0614(17) -0.0097(17) 0.027(2) -0.002(3)
C17 0.109(2) 0.0781(18) 0.0687(16) -0.0036(15) 0.0144(15) -0.0166(18)
C18 0.0528(12) 0.0590(14) 0.103(2) -0.0231(14) 0.0258(13) -0.0061(11)
C19 0.092(2) 0.094(2) 0.116(3) -0.031(2) 0.056(2) -0.0254(18)
C20 0.112(3) 0.143(4) 0.163(4) -0.070(3) 0.086(3) -0.046(3)
C21 0.084(2) 0.125(4) 0.254(6) -0.100(4) 0.083(3) -0.024(2)
C22 0.073(2) 0.071(2) 0.232(5) -0.045(3) 0.041(3) 0.0027(17)
C23 0.0634(15) 0.0565(15) 0.143(3) -0.0172(16) 0.0225(17) 0.0024(12)
O4 0.0814(15) 0.150(3) 0.124(2) 0.037(2) 0.0262(15) 0.0327(18)
O5 0.158(3) 0.082(2) 0.324(6) 0.009(3) 0.029(3) 0.058(2)

loop_
_atom_type_symbol
_atom_type_description
_atom_type_scat_dispersion_real
_atom_type_scat_dispersion_imag
_atom_type_scat_source
C C 0.0181 0.0091 'International Tables Vol C Tables 4.2.6.8 and 6.1.1.4'
H H 0.0000 0.0000 'International Tables Vol C Tables 4.2.6.8 and 6.1.1.4'
N N 0.0311 0.0180 'International Tables Vol C Tables 4.2.6.8 and 6.1.1.4'
O O 0.0492 0.0322 'International Tables Vol C Tables 4.2.6.8 and 6.1.1.4'

loop_
_geom_angle_atom_site_label_1
_geom_angle_atom_site_label_2
_geom_angle_atom_site_label_3
_geom_angle
C1 O3 C3 111.13(17)
C1 N1 C18 123.71(19)
C2 N1 C1 111.85(19)
C2 N1 C18 124.1(2)
O4 N2 C11 119.4(3)
O5 N2 C11 116.0(5)
O5 N2 O4 124.4(4)
O1 C1 O3 123.3(2)
O1 C1 N1 128.3(2)
O3 C1 N1 108.41(19)
O2 C2 N1 126.8(2)
O2 C2 C3 127.7(2)
N1 C2 C3 105.56(18)
O3 C3 C2 102.95(17)
O3 C3 C4 109.68(18)
O3 C3 C10 109.44(17)
C2 C3 C10 108.68(18)
C4 C3 C2 112.44(18)
C4 C3 C10 113.15(18)
C5 C4 C3 119.7(2)
C9 C4 C3 121.2(2)
C9 C4 C5 119.0(2)
C4 C5 H5 120.0
C6 C5 C4 120.1(3)
C6 C5 H5 120.0
C5 C6 H6 119.9
C7 C6 C5 120.2(3)
C7 C6 H6 119.9
C6 C7 H7 120.0
C8 C7 C6 120.0(3)
C8 C7 H7 120.0
C7 C8 H8 119.3
C7 C8 C9 121.3(3)
C9 C8 H8 119.3
C4 C9 C8 119.4(3)
C4 C9 H9 120.3
C8 C9 H9 120.3
C3 C10 H10 107.4
C11 C10 C3 108.73(19)
C11 C10 H10 107.4
C12 C10 C3 111.62(18)
C12 C10 H10 107.4
C12 C10 C11 114.0(2)
N2 C11 C10 112.0(3)
N2 C11 H11A 109.2
N2 C11 H11B 109.2
C10 C11 H11A 109.2
C10 C11 H11B 109.2
H11A C11 H11B 107.9
C13 C12 C10 122.2(2)
C17 C12 C10 120.5(2)
C17 C12 C13 117.3(3)
C12 C13 H13 119.6
C12 C13 C14 120.8(3)
C14 C13 H13 119.6
C13 C14 H14 119.6
C15 C14 C13 120.9(3)
C15 C14 H14 119.6
C14 C15 H15 120.5
C14 C15 C16 119.1(3)
C16 C15 H15 120.5
C15 C16 H16 119.3
C15 C16 C17 121.3(3)
C17 C16 H16 119.3
C12 C17 C16 120.6(3)
C12 C17 H17 119.7
C16 C17 H17 119.7
C19 C18 N1 119.4(3)
C23 C18 N1 119.1(3)
C23 C18 C19 121.5(3)
C18 C19 H19 120.8
C18 C19 C20 118.4(4)
C20 C19 H19 120.8
C19 C20 H20 120.2
C21 C20 C19 119.6(5)
C21 C20 H20 120.2
C20 C21 H21 119.4
C22 C21 C20 121.2(4)
C22 C21 H21 119.4
C21 C22 H22 119.7
C21 C22 C23 120.5(5)
C23 C22 H22 119.7
C18 C23 C22 118.7(4)
C18 C23 H23 120.7
C22 C23 H23 120.7

loop_
_geom_bond_atom_site_label_1
_geom_bond_atom_site_label_2
_geom_bond_distance
O1 C1 1.185(3)
O2 C2 1.197(3)
O3 C1 1.350(3)
O3 C3 1.443(3)
N1 C1 1.388(3)
N1 C2 1.370(3)
N1 C18 1.439(3)
N2 C11 1.497(4)
N2 O4 1.210(5)
N2 O5 1.186(5)
C2 C3 1.529(3)
C3 C4 1.518(3)
C3 C10 1.557(3)
C4 C5 1.397(3)
C4 C9 1.384(4)
C5 H5 0.9300
C5 C6 1.379(4)
C6 H6 0.9300
C6 C7 1.369(5)
C7 H7 0.9300
C7 C8 1.357(5)
C8 H8 0.9300
C8 C9 1.384(4)
C9 H9 0.9300
C10 H10 0.9800
C10 C11 1.525(3)
C10 C12 1.512(3)
C11 H11A 0.9700
C11 H11B 0.9700
C12 C13 1.382(4)
C12 C17 1.368(4)
C13 H13 0.9300
C13 C14 1.390(4)
C14 H14 0.9300
C14 C15 1.340(5)
C15 H15 0.9300
C15 C16 1.349(6)
C16 H16 0.9300
C16 C17 1.390(5)
C17 H17 0.9300
C18 C19 1.376(5)
C18 C23 1.372(4)
C19 H19 0.9300
C19 C20 1.393(5)
C20 H20 0.9300
C20 C21 1.370(9)
C21 H21 0.9300
C21 C22 1.341(8)
C22 H22 0.9300
C22 C23 1.385(5)
C23 H23 0.9300

loop_
_geom_torsion_atom_site_label_1
_geom_torsion_atom_site_label_2
_geom_torsion_atom_site_label_3
_geom_torsion_atom_site_label_4
_geom_torsion
O2 C2 C3 O3 -179.7(2)
O2 C2 C3 C4 -61.7(3)
O2 C2 C3 C10 64.4(3)
O3 C3 C4 C5 170.50(19)
O3 C3 C4 C9 -13.3(3)
O3 C3 C10 C11 66.5(2)
O3 C3 C10 C12 -60.1(2)
N1 C2 C3 O3 1.0(2)
N1 C2 C3 C4 119.0(2)
N1 C2 C3 C10 -115.0(2)
N1 C18 C19 C20 178.1(3)
N1 C18 C23 C22 -178.8(3)
C1 O3 C3 C2 -2.7(2)
C1 O3 C3 C4 -122.6(2)
C1 O3 C3 C10 112.7(2)
C1 N1 C2 O2 -178.4(3)
C1 N1 C2 C3 0.9(3)
C1 N1 C18 C19 68.6(4)
C1 N1 C18 C23 -113.9(3)
C2 N1 C1 O1 178.0(3)
C2 N1 C1 O3 -2.7(3)
C2 N1 C18 C19 -103.6(3)
C2 N1 C18 C23 73.9(3)
C2 C3 C4 C5 56.6(3)
C2 C3 C4 C9 -127.2(2)
C2 C3 C10 C11 178.26(19)
C2 C3 C10 C12 51.6(2)
C3 O3 C1 O1 -177.3(2)
C3 O3 C1 N1 3.4(3)
C3 C4 C5 C6 175.6(2)
C3 C4 C9 C8 -175.1(3)
C3 C10 C11 N2 174.3(2)
C3 C10 C12 C13 76.6(3)
C3 C10 C12 C17 -102.4(3)
C4 C3 C10 C11 -56.1(2)
C4 C3 C10 C12 177.3(2)
C4 C5 C6 C7 -0.3(4)
C5 C4 C9 C8 1.2(4)
C5 C6 C7 C8 0.7(5)
C6 C7 C8 C9 -0.2(5)
C7 C8 C9 C4 -0.8(5)
C9 C4 C5 C6 -0.7(4)
C10 C3 C4 C5 -67.0(3)
C10 C3 C4 C9 109.2(3)
C10 C12 C13 C14 -178.9(3)
C10 C12 C17 C16 179.3(3)
C11 C10 C12 C13 -47.1(3)
C11 C10 C12 C17 134.0(3)
C12 C10 C11 N2 -60.5(3)
C12 C13 C14 C15 -0.7(5)
C13 C12 C17 C16 0.4(5)
C13 C14 C15 C16 1.0(6)
C14 C15 C16 C17 -0.6(6)
C15 C16 C17 C12 -0.1(6)
C17 C12 C13 C14 0.0(4)
C18 N1 C1 O1 4.9(4)
C18 N1 C1 O3 -175.7(2)
C18 N1 C2 O2 -5.4(4)
C18 N1 C2 C3 173.9(2)
C18 C19 C20 C21 0.9(6)
C19 C18 C23 C22 -1.4(4)
C19 C20 C21 C22 -1.7(7)
C20 C21 C22 C23 0.9(7)
C21 C22 C23 C18 0.7(6)
C23 C18 C19 C20 0.7(5)
O4 N2 C11 C10 -18.7(4)
O5 N2 C11 C10 165.6(4)
